data_1567995
loop_
_publ_author_name
'Rieg, Carolin'
'Kirchhof, Manuel'
'Gugeler, Katrin'
'Beurer, Ann-Katrin'
'Stein, Lukas'
'Dirnberger, Klaus'
'Frey, Wolfgang'
'Bruckner, Johanna R.'
'Traa, Yvonne'
'K\"astner, Johannes'
'Ludwigs, Sabine'
'Laschat, Sabine'
'Dyballa, Michael'

_publ_section_title
;
 Determination of accessibility and spatial distribution of chiral Rh
 diene complexes immobilized on SBA-15 via phosphine-based solid-state NMR
 probe molecules
;
_journal_issue 2
_journal_name_full 'Catalysis Science &amp; Technology'
_journal_page_first 410
_journal_page_last 425
_journal_paper_doi 10.1039/D2CY01578A
_journal_volume 13
_journal_year 2023
_chemical_absolute_configuration ad
_chemical_formula_moiety 'C44 H60 Cl N O3 P Rh, C H Cl3'
_chemical_formula_sum 'C45 H61 Cl4 N O3 P Rh'
_chemical_formula_weight 939.62
_chemical_name_systematic 'compound [RhCl(L1)(P(Ad)2(n-Bu))]'
_space_group_crystal_system monoclinic
_space_group_IT_number 4
_space_group_name_Hall 'P 2yb'
_space_group_name_H-M_alt 'P 1 21 1'
_atom_sites_solution_hydrogens mixed
_atom_sites_solution_primary iterative
_atom_sites_solution_secondary difmap
_audit_creation_method SHELXL-2014/7
_audit_update_record
;
2022-08-08 deposited with the CCDC.	2022-11-22 downloaded from the CCDC.
;
_cell_angle_alpha 90
_cell_angle_beta 111.654(10)
_cell_angle_gamma 90
_cell_formula_units_Z 2
_cell_length_a 10.862(2)
_cell_length_b 19.566(4)
_cell_length_c 12.200(2)
_cell_measurement_reflns_used 8546
_cell_measurement_temperature 140(2)
_cell_measurement_theta_max 26.437
_cell_measurement_theta_min 1.796
_cell_volume 2409.8(8)
_computing_cell_refinement 'Bruker APEXII Software Suite, 2008'
_computing_data_collection 'Bruker APEXII Software Suite, 2008'
_computing_data_reduction 'Bruker APEXII Software Suite, 2008'
_computing_molecular_graphics 'SHELXTL-plus, XP (Sheldrick, 2001)'
_computing_structure_refinement 'SHELXL-2014/7 (Sheldrick, 2014)'
_computing_structure_solution 'SHELXS-2014/7 (Sheldrick, 2014)'
_diffrn_ambient_temperature 140(2)
_diffrn_measured_fraction_theta_full 0.999
_diffrn_measured_fraction_theta_max 0.998
_diffrn_measurement_device_type 'Bruker Kappa APEXII Duo'
_diffrn_measurement_method 'Omega + Phi Scans'
_diffrn_radiation_type MoK\a
_diffrn_radiation_wavelength 0.71073
_diffrn_reflns_av_R_equivalents 0.0591
_diffrn_reflns_av_unetI/netI 0.0625
_diffrn_reflns_Laue_measured_fraction_full 0.999
_diffrn_reflns_Laue_measured_fraction_max 0.998
_diffrn_reflns_limit_h_max 13
_diffrn_reflns_limit_h_min -13
_diffrn_reflns_limit_k_max 24
_diffrn_reflns_limit_k_min -24
_diffrn_reflns_limit_l_max 15
_diffrn_reflns_limit_l_min -15
_diffrn_reflns_number 40091
_diffrn_reflns_point_group_measured_fraction_full 0.999
_diffrn_reflns_point_group_measured_fraction_max 0.997
_diffrn_reflns_theta_full 25.242
_diffrn_reflns_theta_max 26.437
_diffrn_reflns_theta_min 1.796
_diffrn_source 'fine-focus sealed tube'
_diffrn_standards_decay_% 0
_diffrn_standards_interval_count 0
_diffrn_standards_number 0
_exptl_absorpt_coefficient_mu 0.646
_exptl_absorpt_correction_T_max 0.7264
_exptl_absorpt_correction_T_min 0.6764
_exptl_absorpt_correction_type multi-scan
_exptl_absorpt_process_details 'Blessing, 1995'
_exptl_crystal_colour red
_exptl_crystal_density_diffrn 1.295
_exptl_crystal_description prism
_exptl_crystal_F_000 980
_exptl_crystal_size_max 0.192
_exptl_crystal_size_mid 0.160
_exptl_crystal_size_min 0.137
_refine_diff_density_max 1.481
_refine_diff_density_min -0.665
_refine_diff_density_rms 0.087
_refine_ls_abs_structure_details
;
 Flack x determined using 3558 quotients [(I+)-(I-)]/[(I+)+(I-)]
 (Parsons, Flack and Wagner, Acta Cryst. B69 (2013) 249-259).
;
_refine_ls_abs_structure_Flack 0.015(12)
_refine_ls_extinction_method none
_refine_ls_goodness_of_fit_ref 1.041
_refine_ls_hydrogen_treatment constr
_refine_ls_matrix_type full
_refine_ls_number_parameters 518
_refine_ls_number_reflns 9910
_refine_ls_number_restraints 25
_refine_ls_restrained_S_all 1.045
_refine_ls_R_factor_all 0.0575
_refine_ls_R_factor_gt 0.0457
_refine_ls_shift/su_max 0.046
_refine_ls_shift/su_mean 0.000
_refine_ls_structure_factor_coef Fsqd
_refine_ls_weighting_details 'w=1/[\s^2^(Fo^2^)+(0.0684P)^2^+0.1095P] where P=(Fo^2^+2Fc^2^)/3'
_refine_ls_weighting_scheme calc
_refine_ls_wR_factor_gt 0.1091
_refine_ls_wR_factor_ref 0.1155
_reflns_Friedel_coverage 0.939
_reflns_Friedel_fraction_full 0.998
_reflns_Friedel_fraction_max 0.996
_reflns_number_gt 8546
_reflns_number_total 9910
_reflns_threshold_expression 'I > 2\s(I)'
_cod_data_source_file d2cy01578a2.cif
_cod_data_source_block s2867lm_sq
_cod_depositor_comments 'Adding full bibliography for 1567995.cif.'
_cod_original_cell_volume 2409.9(9)
_cod_original_sg_symbol_H-M 'P 21'
_cod_database_code 1567995
_shelx_shelxl_version_number 2014/7
_shelx_space_group_comment
;
The symmetry employed for this shelxl refinement is uniquely defined
by the following loop, which should always be used as a source of
symmetry information in preference to the above space-group names.
They are only intended as comments.
;
_shelx_estimated_absorpt_t_min 0.886
_shelx_estimated_absorpt_t_max 0.917

loop_
_space_group_symop_operation_xyz
'x, y, z'
'-x, y+1/2, -z'

loop_
_atom_site_label
_atom_site_type_symbol
_atom_site_fract_x
_atom_site_fract_y
_atom_site_fract_z
_atom_site_U_iso_or_equiv
_atom_site_adp_type
_atom_site_occupancy
_atom_site_site_symmetry_order
_atom_site_calc_flag
_atom_site_refinement_flags_posn
_atom_site_refinement_flags_adp
_atom_site_refinement_flags_occupancy
_atom_site_disorder_assembly
_atom_site_disorder_group
Rh1 Rh 0.96915(4) 0.20362(2) 0.41922(3) 0.01616(12) Uani 1 1 d . . . . .
P1 P 1.10046(12) 0.20485(13) 0.30116(11) 0.0159(3) Uani 1 1 d . . . . .
Cl1 Cl 0.84842(17) 0.10084(9) 0.33604(15) 0.0283(4) Uani 1 1 d . . . . .
N1 N 0.8570(6) 0.0900(3) 0.6072(5) 0.0240(12) Uani 1 1 d . . . . .
C1 C 0.9808(7) 0.0676(4) 0.6165(6) 0.0239(15) Uani 1 1 d . . . . .
O1 O 1.0765(5) 0.1006(3) 0.6238(5) 0.0338(12) Uani 1 1 d . . . . .
O2 O 0.9864(5) -0.0006(3) 0.6227(5) 0.0352(12) Uani 1 1 d . . . . .
C2 C 0.8558(8) -0.0266(4) 0.5989(7) 0.0377(19) Uani 1 1 d . . . . .
H2A H 0.8587 -0.0654 0.6518 0.045 Uiso 1 1 calc R U . . .
H2B H 0.8155 -0.0424 0.5162 0.045 Uiso 1 1 calc R U . . .
O3 O 0.6743(5) 0.1548(3) 0.5326(5) 0.0310(11) Uani 1 1 d . . . . .
C3 C 0.7764(7) 0.0324(3) 0.6209(6) 0.0278(15) Uani 1 1 d . . . . .
H3 H 0.6862 0.0340 0.5574 0.033 Uiso 1 1 calc R U . . .
C4 C 0.7648(8) 0.0331(4) 0.7418(6) 0.0311(17) Uani 1 1 d . . . . .
H4 H 0.7257 0.0781 0.7506 0.037 Uiso 1 1 calc R U . . .
C5 C 0.8981(8) 0.0260(4) 0.8451(7) 0.0399(19) Uani 1 1 d . . . . .
H5A H 0.9318 -0.0206 0.8469 0.060 Uiso 1 1 calc R U . . .
H5B H 0.8860 0.0356 0.9193 0.060 Uiso 1 1 calc R U . . .
H5C H 0.9617 0.0586 0.8350 0.060 Uiso 1 1 calc R U . . .
C6 C 0.6692(10) -0.0227(5) 0.7483(9) 0.052(2) Uani 1 1 d . . . . .
H6A H 0.5827 -0.0159 0.6850 0.078 Uiso 1 1 calc R U . . .
H6B H 0.6592 -0.0205 0.8248 0.078 Uiso 1 1 calc R U . . .
H6C H 0.7043 -0.0676 0.7392 0.078 Uiso 1 1 calc R U . . .
C7 C 0.7927(7) 0.1512(3) 0.5578(6) 0.0220(14) Uani 1 1 d . . . . .
C8 C 0.8728(6) 0.2102(5) 0.5428(5) 0.0219(14) Uani 1 1 d . . . . .
C9 C 0.9969(8) 0.2349(4) 0.6453(6) 0.0276(15) Uani 1 1 d . . . . .
H9 H 1.0269 0.2071 0.7193 0.033 Uiso 1 1 calc R U . . .
C10 C 1.0924(7) 0.2426(4) 0.5820(5) 0.0256(15) Uani 1 1 d . . . . .
H10 H 1.1682 0.2151 0.5929 0.031 Uiso 1 1 calc R U . . .
C11 C 1.0481(7) 0.2978(3) 0.5045(5) 0.0237(14) Uani 1 1 d . . . . .
H11 H 1.0864 0.3152 0.4516 0.028 Uiso 1 1 calc R U . . .
C12 C 0.9247(7) 0.3243(3) 0.5231(6) 0.0284(16) Uani 1 1 d . . . . .
H12 H 0.8957 0.3718 0.4953 0.034 Uiso 1 1 calc R U . . .
C13 C 0.8263(6) 0.2665(3) 0.4640(6) 0.0209(13) Uani 1 1 d . . . . .
C14 C 0.9586(8) 0.3102(4) 0.6543(6) 0.0317(17) Uani 1 1 d . . . . .
H14A H 0.8814 0.3150 0.6784 0.038 Uiso 1 1 calc R U . . .
H14B H 1.0336 0.3381 0.7059 0.038 Uiso 1 1 calc R U . . .
C15 C 0.7048(7) 0.2788(4) 0.3590(6) 0.0278(16) Uani 1 1 d . . . . .
C16 C 0.6223(7) 0.2269(4) 0.2964(7) 0.0367(19) Uani 1 1 d . . . . .
H16 H 0.6395 0.1810 0.3231 0.044 Uiso 1 1 calc R U . . .
C17 C 0.5162(8) 0.2415(5) 0.1964(7) 0.044(2) Uani 1 1 d . . . . .
H17 H 0.4615 0.2054 0.1525 0.053 Uiso 1 1 calc R U . . .
C18 C 0.4873(8) 0.3083(5) 0.1580(8) 0.048(2) Uani 1 1 d . . . . .
H18 H 0.4121 0.3182 0.0893 0.057 Uiso 1 1 calc R U . . .
C19 C 0.5659(9) 0.3584(5) 0.2183(8) 0.051(2) Uani 1 1 d . . . . .
H19 H 0.5464 0.4041 0.1912 0.061 Uiso 1 1 calc R U . . .
C20 C 0.6757(8) 0.3458(4) 0.3196(7) 0.0371(18) Uani 1 1 d . . . . .
H20 H 0.7303 0.3824 0.3615 0.045 Uiso 1 1 calc R U . . .
C21 C 1.2405(6) 0.2662(3) 0.3466(6) 0.0201(14) Uani 1 1 d . . . . .
H21A H 1.2818 0.2645 0.2866 0.024 Uiso 1 1 calc R U . . .
H21B H 1.2030 0.3126 0.3434 0.024 Uiso 1 1 calc R U . . .
C22 C 1.3508(6) 0.2578(4) 0.4675(6) 0.0244(15) Uani 1 1 d . . . . .
H22A H 1.3109 0.2516 0.5278 0.029 Uiso 1 1 calc R U . . .
H22B H 1.4024 0.2161 0.4671 0.029 Uiso 1 1 calc R U . . .
C23 C 1.4429(6) 0.3186(3) 0.5002(6) 0.0276(15) Uani 1 1 d . . . . .
H23A H 1.3919 0.3601 0.5028 0.033 Uiso 1 1 calc R U . . .
H23B H 1.4815 0.3255 0.4391 0.033 Uiso 1 1 calc R U . . .
C24 C 1.5547(7) 0.3086(5) 0.6201(7) 0.041(2) Uani 1 1 d . . . . .
H24A H 1.5167 0.3006 0.6804 0.062 Uiso 1 1 calc R U . . .
H24B H 1.6103 0.3497 0.6402 0.062 Uiso 1 1 calc R U . . .
H24C H 1.6086 0.2692 0.6164 0.062 Uiso 1 1 calc R U . . .
C25 C 0.9973(6) 0.2383(3) 0.1503(5) 0.0191(13) Uani 1 1 d . . . . .
C26 C 0.8649(6) 0.1974(5) 0.0989(5) 0.0257(14) Uani 1 1 d . . . . .
H26A H 0.8841 0.1488 0.0894 0.031 Uiso 1 1 calc R U . . .
H26B H 0.8173 0.1999 0.1541 0.031 Uiso 1 1 calc R U . . .
C27 C 0.7766(7) 0.2277(4) -0.0226(6) 0.0331(18) Uani 1 1 d . . . . .
H27 H 0.6936 0.2001 -0.0559 0.040 Uiso 1 1 calc R U . . .
C28 C 0.7413(7) 0.3004(4) -0.0036(6) 0.0387(19) Uani 1 1 d . . . . .
H28A H 0.6947 0.3010 0.0525 0.046 Uiso 1 1 calc R U . . .
H28B H 0.6817 0.3202 -0.0792 0.046 Uiso 1 1 calc R U . . .
C29 C 0.8685(7) 0.3425(4) 0.0457(6) 0.0332(17) Uani 1 1 d . . . . .
H29 H 0.8457 0.3909 0.0565 0.040 Uiso 1 1 calc R U . . .
C30 C 0.9588(6) 0.3130(4) 0.1659(6) 0.0244(15) Uani 1 1 d . . . . .
H30A H 0.9118 0.3142 0.2217 0.029 Uiso 1 1 calc R U . . .
H30B H 1.0397 0.3412 0.1991 0.029 Uiso 1 1 calc R U . . .
C31 C 1.0686(7) 0.2375(4) 0.0648(6) 0.0244(15) Uani 1 1 d . . . . .
H31A H 1.0924 0.1899 0.0530 0.029 Uiso 1 1 calc R U . . .
H31B H 1.1513 0.2644 0.0973 0.029 Uiso 1 1 calc R U . . .
C32 C 0.8502(8) 0.2248(4) -0.1061(6) 0.0351(19) Uani 1 1 d . . . . .
H32A H 0.7937 0.2431 -0.1841 0.042 Uiso 1 1 calc R U . . .
H32B H 0.8728 0.1769 -0.1165 0.042 Uiso 1 1 calc R U . . .
C33 C 0.9443(8) 0.3407(4) -0.0383(6) 0.0358(18) Uani 1 1 d . . . . .
H33A H 0.8890 0.3605 -0.1155 0.043 Uiso 1 1 calc R U . . .
H33B H 1.0262 0.3682 -0.0053 0.043 Uiso 1 1 calc R U . . .
C34 C 0.9785(7) 0.2680(4) -0.0542(6) 0.0302(17) Uani 1 1 d . . . . .
H34 H 1.0264 0.2669 -0.1102 0.036 Uiso 1 1 calc R U . . .
C35 C 1.1808(6) 0.1196(3) 0.2953(6) 0.0217(14) Uani 1 1 d . . . . .
C36 C 1.2186(7) 0.0909(4) 0.4197(6) 0.0284(16) Uani 1 1 d . . . . .
H36A H 1.1384 0.0872 0.4397 0.034 Uiso 1 1 calc R U . . .
H36B H 1.2811 0.1226 0.4768 0.034 Uiso 1 1 calc R U . . .
C37 C 1.2838(7) 0.0197(4) 0.4294(9) 0.042(2) Uani 1 1 d . . . . .
H37 H 1.3092 0.0016 0.5114 0.051 Uiso 1 1 calc R U . . .
C38 C 1.1865(8) -0.0271(4) 0.3440(9) 0.046(2) Uani 1 1 d . . . . .
H38A H 1.1067 -0.0309 0.3645 0.055 Uiso 1 1 calc R U . . .
H38B H 1.2260 -0.0732 0.3501 0.055 Uiso 1 1 calc R U . . .
C39 C 1.1461(8) -0.0013(4) 0.2169(8) 0.0376(19) Uani 1 1 d . . . . .
H39 H 1.0817 -0.0335 0.1611 0.045 Uiso 1 1 calc R U . . .
C40 C 1.0845(7) 0.0702(3) 0.2077(7) 0.0262(15) Uani 1 1 d . . . . .
H40A H 1.0615 0.0879 0.1266 0.031 Uiso 1 1 calc R U . . .
H40B H 1.0020 0.0671 0.2242 0.031 Uiso 1 1 calc R U . . .
C41 C 1.3043(6) 0.1246(3) 0.2633(7) 0.0273(15) Uani 1 1 d . . . . .
H41A H 1.2795 0.1432 0.1826 0.033 Uiso 1 1 calc R U . . .
H41B H 1.3690 0.1561 0.3186 0.033 Uiso 1 1 calc R U . . .
C42 C 1.4080(7) 0.0274(4) 0.3974(9) 0.045(2) Uani 1 1 d . . . . .
H42A H 1.4526 -0.0173 0.4044 0.053 Uiso 1 1 calc R U . . .
H42B H 1.4708 0.0597 0.4527 0.053 Uiso 1 1 calc R U . . .
C43 C 1.2723(8) 0.0047(4) 0.1873(9) 0.044(2) Uani 1 1 d . . . . .
H43A H 1.3149 -0.0407 0.1948 0.053 Uiso 1 1 calc R U . . .
H43B H 1.2482 0.0204 0.1049 0.053 Uiso 1 1 calc R U . . .
C44 C 1.3676(8) 0.0544(4) 0.2696(9) 0.043(2) Uani 1 1 d . . . . .
H44 H 1.4481 0.0586 0.2487 0.052 Uiso 1 1 calc R U . . .
C1X C 0.3132(9) 0.4615(4) 0.8286(7) 0.044(2) Uani 1 1 d . . . . .
H1X H 0.2678 0.5003 0.7811 0.053 Uiso 0.5849 1 d . U P A 1
H1Y H 0.2966 0.5088 0.8025 0.053 Uiso 0.4151 1 d . U P A 2
Cl1X Cl 0.2098(2) 0.43176(18) 0.8984(2) 0.0723(8) Uani 1 1 d . . . . .
Cl2X Cl 0.3474(14) 0.4092(7) 0.7364(13) 0.082(3) Uani 0.58(2) 1 d . U P A 1
Cl3X Cl 0.4519(13) 0.4954(10) 0.9373(6) 0.104(5) Uani 0.58(2) 1 d . U P A 1
Cl2Y Cl 0.286(2) 0.4020(10) 0.7105(15) 0.087(5) Uani 0.42(2) 1 d . U P A 2
Cl3Y Cl 0.4784(8) 0.4456(12) 0.9199(14) 0.094(6) Uani 0.42(2) 1 d . U P A 2

loop_
_atom_site_aniso_label
_atom_site_aniso_U_11
_atom_site_aniso_U_22
_atom_site_aniso_U_33
_atom_site_aniso_U_23
_atom_site_aniso_U_13
_atom_site_aniso_U_12
Rh1 0.0222(2) 0.0135(2) 0.01466(19) 0.0001(3) 0.00896(15) -0.0011(3)
P1 0.0176(6) 0.0144(6) 0.0163(6) -0.0032(10) 0.0069(5) -0.0008(10)
Cl1 0.0342(9) 0.0248(9) 0.0306(9) -0.0083(7) 0.0177(7) -0.0103(7)
N1 0.028(3) 0.019(3) 0.028(3) 0.005(2) 0.014(2) -0.002(2)
C1 0.035(4) 0.019(4) 0.018(3) 0.010(3) 0.010(3) 0.004(3)
O1 0.030(3) 0.038(3) 0.038(3) 0.010(2) 0.019(2) 0.006(2)
O2 0.042(3) 0.024(3) 0.044(3) 0.005(2) 0.021(3) 0.003(2)
C2 0.057(5) 0.017(4) 0.040(4) 0.004(3) 0.018(4) -0.001(3)
O3 0.035(3) 0.025(3) 0.040(3) 0.009(2) 0.021(2) 0.004(2)
C3 0.030(4) 0.020(3) 0.033(4) 0.006(3) 0.011(3) -0.003(3)
C4 0.043(4) 0.024(4) 0.030(4) 0.009(3) 0.018(3) -0.003(3)
C5 0.049(5) 0.042(5) 0.029(4) 0.004(3) 0.014(4) -0.007(4)
C6 0.061(6) 0.043(5) 0.059(6) 0.013(4) 0.031(5) -0.018(4)
C7 0.029(4) 0.021(3) 0.023(3) -0.001(3) 0.017(3) 0.004(3)
C8 0.031(3) 0.016(4) 0.023(3) 0.005(3) 0.015(2) 0.004(3)
C9 0.047(4) 0.022(3) 0.022(3) 0.001(3) 0.023(3) -0.001(3)
C10 0.031(4) 0.031(4) 0.011(3) -0.006(3) 0.002(3) -0.008(3)
C11 0.036(4) 0.024(4) 0.013(3) 0.001(3) 0.012(3) -0.008(3)
C12 0.048(4) 0.015(3) 0.029(4) 0.000(3) 0.023(3) 0.005(3)
C13 0.028(3) 0.020(3) 0.021(3) 0.002(3) 0.016(3) 0.003(3)
C14 0.055(5) 0.022(4) 0.027(4) -0.003(3) 0.026(4) -0.002(3)
C15 0.036(4) 0.032(4) 0.027(4) 0.008(3) 0.024(3) 0.006(3)
C16 0.033(4) 0.049(5) 0.034(4) 0.010(3) 0.019(3) 0.001(3)
C17 0.024(4) 0.080(6) 0.034(4) 0.021(4) 0.016(3) 0.001(4)
C18 0.027(4) 0.076(7) 0.043(5) 0.032(5) 0.017(4) 0.019(4)
C19 0.054(6) 0.049(6) 0.054(6) 0.020(4) 0.025(5) 0.031(5)
C20 0.045(5) 0.035(4) 0.036(4) 0.009(3) 0.020(4) 0.017(4)
C21 0.019(3) 0.023(4) 0.020(3) -0.003(3) 0.009(3) -0.006(3)
C22 0.017(3) 0.026(4) 0.027(3) 0.000(3) 0.003(3) -0.006(3)
C23 0.023(3) 0.022(4) 0.034(4) -0.005(3) 0.006(3) -0.004(3)
C24 0.017(3) 0.049(5) 0.047(5) -0.013(4) 0.000(3) -0.012(3)
C25 0.025(3) 0.016(3) 0.015(3) 0.001(2) 0.006(3) -0.001(3)
C26 0.027(3) 0.025(4) 0.020(3) 0.001(4) 0.003(2) -0.005(4)
C27 0.031(4) 0.040(4) 0.020(3) 0.009(3) 0.000(3) -0.001(3)
C28 0.035(4) 0.052(5) 0.021(4) 0.015(3) 0.000(3) 0.010(4)
C29 0.041(4) 0.027(4) 0.031(4) 0.003(3) 0.012(3) 0.010(3)
C30 0.026(3) 0.027(4) 0.015(3) -0.004(3) 0.002(3) 0.005(3)
C31 0.028(4) 0.028(4) 0.019(3) 0.002(3) 0.011(3) 0.004(3)
C32 0.047(4) 0.033(4) 0.016(3) 0.000(3) 0.002(3) 0.000(3)
C33 0.045(4) 0.035(4) 0.023(4) 0.010(3) 0.008(3) -0.002(4)
C34 0.037(4) 0.042(5) 0.014(3) 0.002(3) 0.013(3) 0.000(3)
C35 0.017(3) 0.016(3) 0.030(4) 0.001(3) 0.007(3) 0.004(3)
C36 0.025(3) 0.025(4) 0.036(4) 0.005(3) 0.011(3) 0.000(3)
C37 0.028(4) 0.022(4) 0.074(6) 0.020(4) 0.014(4) 0.007(3)
C38 0.034(4) 0.022(4) 0.086(7) 0.009(4) 0.029(5) 0.004(3)
C39 0.038(4) 0.018(4) 0.066(6) -0.011(4) 0.029(4) -0.004(3)
C40 0.028(4) 0.020(3) 0.037(4) -0.008(3) 0.018(3) -0.005(3)
C41 0.020(3) 0.026(4) 0.039(4) 0.000(3) 0.015(3) -0.004(3)
C42 0.023(4) 0.026(4) 0.083(7) 0.003(4) 0.017(4) 0.001(3)
C43 0.037(4) 0.027(4) 0.077(6) -0.013(4) 0.032(4) 0.003(3)
C44 0.035(4) 0.027(4) 0.080(6) -0.007(4) 0.037(4) -0.004(3)
C1X 0.058(5) 0.042(5) 0.038(4) 0.005(4) 0.025(4) 0.002(4)
Cl1X 0.0478(14) 0.119(3) 0.0577(15) -0.0103(15) 0.0286(12) -0.0081(14)
Cl2X 0.109(7) 0.074(5) 0.090(7) -0.002(5) 0.069(6) 0.018(6)
Cl3X 0.103(6) 0.148(11) 0.060(3) -0.013(4) 0.027(3) -0.080(7)
Cl2Y 0.144(13) 0.075(6) 0.059(6) -0.014(5) 0.057(8) 0.000(9)
Cl3Y 0.037(4) 0.133(13) 0.102(7) 0.046(8) 0.013(4) -0.002(5)

loop_
_atom_type_symbol
_atom_type_description
_atom_type_scat_dispersion_real
_atom_type_scat_dispersion_imag
_atom_type_scat_source
C C 0.0033 0.0016 'International Tables Vol C Tables 4.2.6.8 and 6.1.1.4'
H H 0.0000 0.0000 'International Tables Vol C Tables 4.2.6.8 and 6.1.1.4'
N N 0.0061 0.0033 'International Tables Vol C Tables 4.2.6.8 and 6.1.1.4'
O O 0.0106 0.0060 'International Tables Vol C Tables 4.2.6.8 and 6.1.1.4'
P P 0.1023 0.0942 'International Tables Vol C Tables 4.2.6.8 and 6.1.1.4'
Cl Cl 0.1484 0.1585 'International Tables Vol C Tables 4.2.6.8 and 6.1.1.4'
Rh Rh -1.1178 0.9187 'International Tables Vol C Tables 4.2.6.8 and 6.1.1.4'

loop_
_geom_angle_atom_site_label_1
_geom_angle_atom_site_label_2
_geom_angle_atom_site_label_3
_geom_angle
_geom_angle_site_symmetry_1
_geom_angle_site_symmetry_3
_geom_angle_publ_flag
C10 Rh1 C8 67.4(3) . . ?
C10 Rh1 C11 38.7(3) . . ?
C8 Rh1 C11 79.5(3) . . ?
C10 Rh1 C13 79.8(3) . . ?
C8 Rh1 C13 38.4(3) . . ?
C11 Rh1 C13 65.8(3) . . ?
C10 Rh1 P1 104.8(2) . . ?
C8 Rh1 P1 172.1(2) . . ?
C11 Rh1 P1 93.65(19) . . ?
C13 Rh1 P1 141.44(17) . . ?
C10 Rh1 Cl1 139.8(2) . . ?
C8 Rh1 Cl1 90.9(2) . . ?
C11 Rh1 Cl1 169.67(19) . . ?
C13 Rh1 Cl1 104.30(18) . . ?
P1 Rh1 Cl1 96.22(7) . . ?
C21 P1 C25 101.2(3) . . ?
C21 P1 C35 104.1(3) . . ?
C25 P1 C35 112.6(3) . . ?
C21 P1 Rh1 115.8(2) . . ?
C25 P1 Rh1 108.8(2) . . ?
C35 P1 Rh1 113.7(2) . . ?
C1 N1 C7 128.4(5) . . ?
C1 N1 C3 110.5(5) . . ?
C7 N1 C3 118.6(6) . . ?
O1 C1 O2 120.8(7) . . ?
O1 C1 N1 129.0(7) . . ?
O2 C1 N1 110.1(6) . . ?
C1 O2 C2 108.8(6) . . ?
O2 C2 C3 106.2(6) . . ?
O2 C2 H2A 110.5 . . ?
C3 C2 H2A 110.5 . . ?
O2 C2 H2B 110.5 . . ?
C3 C2 H2B 110.5 . . ?
H2A C2 H2B 108.7 . . ?
N1 C3 C4 111.6(6) . . ?
N1 C3 C2 99.2(6) . . ?
C4 C3 C2 115.5(6) . . ?
N1 C3 H3 110.0 . . ?
C4 C3 H3 110.0 . . ?
C2 C3 H3 110.0 . . ?
C3 C4 C6 110.1(7) . . ?
C3 C4 C5 113.8(7) . . ?
C6 C4 C5 110.3(6) . . ?
C3 C4 H4 107.5 . . ?
C6 C4 H4 107.5 . . ?
C5 C4 H4 107.5 . . ?
C4 C5 H5A 109.5 . . ?
C4 C5 H5B 109.5 . . ?
H5A C5 H5B 109.5 . . ?
C4 C5 H5C 109.5 . . ?
H5A C5 H5C 109.5 . . ?
H5B C5 H5C 109.5 . . ?
C4 C6 H6A 109.5 . . ?
C4 C6 H6B 109.5 . . ?
H6A C6 H6B 109.5 . . ?
C4 C6 H6C 109.5 . . ?
H6A C6 H6C 109.5 . . ?
H6B C6 H6C 109.5 . . ?
O3 C7 N1 118.2(6) . . ?
O3 C7 C8 122.3(6) . . ?
N1 C7 C8 119.4(6) . . ?
C13 C8 C7 127.0(6) . . ?
C13 C8 C9 106.9(7) . . ?
C7 C8 C9 121.1(6) . . ?
C13 C8 Rh1 73.4(4) . . ?
C7 C8 Rh1 119.9(5) . . ?
C9 C8 Rh1 94.7(4) . . ?
C10 C9 C8 100.2(5) . . ?
C10 C9 C14 101.2(6) . . ?
C8 C9 C14 100.3(6) . . ?
C10 C9 H9 117.3 . . ?
C8 C9 H9 117.3 . . ?
C14 C9 H9 117.3 . . ?
C11 C10 C9 107.0(6) . . ?
C11 C10 Rh1 72.5(4) . . ?
C9 C10 Rh1 97.4(4) . . ?
C11 C10 H10 126.5 . . ?
C9 C10 H10 126.5 . . ?
Rh1 C10 H10 98.3 . . ?
C10 C11 C12 105.2(6) . . ?
C10 C11 Rh1 68.8(4) . . ?
C12 C11 Rh1 98.5(4) . . ?
C10 C11 H11 127.4 . . ?
C12 C11 H11 127.4 . . ?
Rh1 C11 H11 100.1 . . ?
C11 C12 C14 102.0(6) . . ?
C11 C12 C13 100.1(5) . . ?
C14 C12 C13 102.4(6) . . ?
C11 C12 H12 116.6 . . ?
C14 C12 H12 116.6 . . ?
C13 C12 H12 116.6 . . ?
C8 C13 C15 133.6(6) . . ?
C8 C13 C12 103.9(6) . . ?
C15 C13 C12 121.9(6) . . ?
C8 C13 Rh1 68.3(4) . . ?
C15 C13 Rh1 111.2(4) . . ?
C12 C13 Rh1 95.5(4) . . ?
C12 C14 C9 93.7(5) . . ?
C12 C14 H14A 113.0 . . ?
C9 C14 H14A 113.0 . . ?
C12 C14 H14B 113.0 . . ?
C9 C14 H14B 113.0 . . ?
H14A C14 H14B 110.4 . . ?
C16 C15 C20 118.8(7) . . ?
C16 C15 C13 123.2(6) . . ?
C20 C15 C13 117.9(7) . . ?
C17 C16 C15 120.1(8) . . ?
C17 C16 H16 119.9 . . ?
C15 C16 H16 119.9 . . ?
C16 C17 C18 120.7(9) . . ?
C16 C17 H17 119.6 . . ?
C18 C17 H17 119.6 . . ?
C19 C18 C17 119.3(8) . . ?
C19 C18 H18 120.3 . . ?
C17 C18 H18 120.3 . . ?
C18 C19 C20 121.8(8) . . ?
C18 C19 H19 119.1 . . ?
C20 C19 H19 119.1 . . ?
C19 C20 C15 119.2(8) . . ?
C19 C20 H20 120.4 . . ?
C15 C20 H20 120.4 . . ?
C22 C21 P1 118.9(5) . . ?
C22 C21 H21A 107.6 . . ?
P1 C21 H21A 107.6 . . ?
C22 C21 H21B 107.6 . . ?
P1 C21 H21B 107.6 . . ?
H21A C21 H21B 107.0 . . ?
C23 C22 C21 112.2(6) . . ?
C23 C22 H22A 109.2 . . ?
C21 C22 H22A 109.2 . . ?
C23 C22 H22B 109.2 . . ?
C21 C22 H22B 109.2 . . ?
H22A C22 H22B 107.9 . . ?
C22 C23 C24 111.5(6) . . ?
C22 C23 H23A 109.3 . . ?
C24 C23 H23A 109.3 . . ?
C22 C23 H23B 109.3 . . ?
C24 C23 H23B 109.3 . . ?
H23A C23 H23B 108.0 . . ?
C23 C24 H24A 109.5 . . ?
C23 C24 H24B 109.5 . . ?
H24A C24 H24B 109.5 . . ?
C23 C24 H24C 109.5 . . ?
H24A C24 H24C 109.5 . . ?
H24B C24 H24C 109.5 . . ?
C31 C25 C30 109.0(5) . . ?
C31 C25 C26 110.3(5) . . ?
C30 C25 C26 106.4(6) . . ?
C31 C25 P1 113.5(4) . . ?
C30 C25 P1 107.3(4) . . ?
C26 C25 P1 110.0(4) . . ?
C27 C26 C25 109.9(6) . . ?
C27 C26 H26A 109.7 . . ?
C25 C26 H26A 109.7 . . ?
C27 C26 H26B 109.7 . . ?
C25 C26 H26B 109.7 . . ?
H26A C26 H26B 108.2 . . ?
C32 C27 C28 111.4(6) . . ?
C32 C27 C26 109.6(6) . . ?
C28 C27 C26 108.3(6) . . ?
C32 C27 H27 109.2 . . ?
C28 C27 H27 109.2 . . ?
C26 C27 H27 109.2 . . ?
C27 C28 C29 108.9(6) . . ?
C27 C28 H28A 109.9 . . ?
C29 C28 H28A 109.9 . . ?
C27 C28 H28B 109.9 . . ?
C29 C28 H28B 109.9 . . ?
H28A C28 H28B 108.3 . . ?
C28 C29 C33 110.8(6) . . ?
C28 C29 C30 109.7(6) . . ?
C33 C29 C30 108.5(6) . . ?
C28 C29 H29 109.3 . . ?
C33 C29 H29 109.3 . . ?
C30 C29 H29 109.3 . . ?
C29 C30 C25 109.9(5) . . ?
C29 C30 H30A 109.7 . . ?
C25 C30 H30A 109.7 . . ?
C29 C30 H30B 109.7 . . ?
C25 C30 H30B 109.7 . . ?
H30A C30 H30B 108.2 . . ?
C25 C31 C34 109.7(5) . . ?
C25 C31 H31A 109.7 . . ?
C34 C31 H31A 109.7 . . ?
C25 C31 H31B 109.7 . . ?
C34 C31 H31B 109.7 . . ?
H31A C31 H31B 108.2 . . ?
C27 C32 C34 108.9(6) . . ?
C27 C32 H32A 109.9 . . ?
C34 C32 H32A 109.9 . . ?
C27 C32 H32B 109.9 . . ?
C34 C32 H32B 109.9 . . ?
H32A C32 H32B 108.3 . . ?
C34 C33 C29 109.2(6) . . ?
C34 C33 H33A 109.9 . . ?
C29 C33 H33A 109.9 . . ?
C34 C33 H33B 109.9 . . ?
C29 C33 H33B 109.9 . . ?
H33A C33 H33B 108.3 . . ?
C33 C34 C31 110.3(6) . . ?
C33 C34 C32 109.9(6) . . ?
C31 C34 C32 109.6(6) . . ?
C33 C34 H34 109.0 . . ?
C31 C34 H34 109.0 . . ?
C32 C34 H34 109.0 . . ?
C36 C35 C40 109.1(6) . . ?
C36 C35 C41 109.7(5) . . ?
C40 C35 C41 107.4(6) . . ?
C36 C35 P1 104.1(5) . . ?
C40 C35 P1 112.1(4) . . ?
C41 C35 P1 114.3(4) . . ?
C35 C36 C37 110.7(6) . . ?
C35 C36 H36A 109.5 . . ?
C37 C36 H36A 109.5 . . ?
C35 C36 H36B 109.5 . . ?
C37 C36 H36B 109.5 . . ?
H36A C36 H36B 108.1 . . ?
C38 C37 C42 110.1(8) . . ?
C38 C37 C36 108.2(6) . . ?
C42 C37 C36 108.1(6) . . ?
C38 C37 H37 110.1 . . ?
C42 C37 H37 110.1 . . ?
C36 C37 H37 110.1 . . ?
C37 C38 C39 111.6(7) . . ?
C37 C38 H38A 109.3 . . ?
C39 C38 H38A 109.3 . . ?
C37 C38 H38B 109.3 . . ?
C39 C38 H38B 109.3 . . ?
H38A C38 H38B 108.0 . . ?
C40 C39 C38 109.1(7) . . ?
C40 C39 C43 108.3(6) . . ?
C38 C39 C43 108.3(7) . . ?
C40 C39 H39 110.3 . . ?
C38 C39 H39 110.3 . . ?
C43 C39 H39 110.3 . . ?
C35 C40 C39 110.9(6) . . ?
C35 C40 H40A 109.5 . . ?
C39 C40 H40A 109.5 . . ?
C35 C40 H40B 109.5 . . ?
C39 C40 H40B 109.5 . . ?
H40A C40 H40B 108.0 . . ?
C44 C41 C35 110.6(6) . . ?
C44 C41 H41A 109.5 . . ?
C35 C41 H41A 109.5 . . ?
C44 C41 H41B 109.5 . . ?
C35 C41 H41B 109.5 . . ?
H41A C41 H41B 108.1 . . ?
C37 C42 C44 109.8(6) . . ?
C37 C42 H42A 109.7 . . ?
C44 C42 H42A 109.7 . . ?
C37 C42 H42B 109.7 . . ?
C44 C42 H42B 109.7 . . ?
H42A C42 H42B 108.2 . . ?
C44 C43 C39 110.2(7) . . ?
C44 C43 H43A 109.6 . . ?
C39 C43 H43A 109.6 . . ?
C44 C43 H43B 109.6 . . ?
C39 C43 H43B 109.6 . . ?
H43A C43 H43B 108.1 . . ?
C43 C44 C41 111.3(7) . . ?
C43 C44 C42 108.7(7) . . ?
C41 C44 C42 108.2(7) . . ?
C43 C44 H44 109.5 . . ?
C41 C44 H44 109.5 . . ?
C42 C44 H44 109.5 . . ?
Cl2X C1X Cl3X 114.0(7) . . ?
Cl2X C1X Cl1X 118.2(7) . . ?
Cl3X C1X Cl1X 106.8(5) . . ?
Cl1X C1X Cl3Y 108.9(5) . . ?
Cl1X C1X Cl2Y 103.3(9) . . ?
Cl3Y C1X Cl2Y 103.0(9) . . ?
Cl2X C1X H1X 105.5 . . ?
Cl3X C1X H1X 105.3 . . ?
Cl1X C1X H1X 106.0 . . ?
Cl1X C1X H1Y 113.7 . . ?
Cl3Y C1X H1Y 113.5 . . ?
Cl2Y C1X H1Y 113.5 . . ?

loop_
_geom_bond_atom_site_label_1
_geom_bond_atom_site_label_2
_geom_bond_distance
_geom_bond_site_symmetry_2
_geom_bond_publ_flag
Rh1 C10 2.087(6) . ?
Rh1 C8 2.133(6) . ?
Rh1 C11 2.135(7) . ?
Rh1 C13 2.201(6) . ?
Rh1 P1 2.3718(14) . ?
Rh1 Cl1 2.4108(17) . ?
P1 C21 1.855(6) . ?
P1 C25 1.884(6) . ?
P1 C35 1.897(7) . ?
N1 C1 1.378(9) . ?
N1 C7 1.405(8) . ?
N1 C3 1.474(9) . ?
C1 O1 1.199(8) . ?
C1 O2 1.337(8) . ?
O2 C2 1.431(10) . ?
C2 C3 1.524(11) . ?
C2 H2A 0.9900 . ?
C2 H2B 0.9900 . ?
O3 C7 1.209(8) . ?
C3 C4 1.525(10) . ?
C3 H3 1.0000 . ?
C4 C6 1.529(10) . ?
C4 C5 1.535(10) . ?
C4 H4 1.0000 . ?
C5 H5A 0.9800 . ?
C5 H5B 0.9800 . ?
C5 H5C 0.9800 . ?
C6 H6A 0.9800 . ?
C6 H6B 0.9800 . ?
C6 H6C 0.9800 . ?
C7 C8 1.497(10) . ?
C8 C13 1.426(10) . ?
C8 C9 1.540(10) . ?
C9 C10 1.511(10) . ?
C9 C14 1.547(10) . ?
C9 H9 1.0000 . ?
C10 C11 1.400(9) . ?
C10 H10 0.9500 . ?
C11 C12 1.531(10) . ?
C11 H11 0.9500 . ?
C12 C14 1.529(10) . ?
C12 C13 1.540(9) . ?
C12 H12 1.0000 . ?
C13 C15 1.481(9) . ?
C14 H14A 0.9900 . ?
C14 H14B 0.9900 . ?
C15 C16 1.383(11) . ?
C15 C20 1.392(10) . ?
C16 C17 1.364(11) . ?
C16 H16 0.9500 . ?
C17 C18 1.385(13) . ?
C17 H17 0.9500 . ?
C18 C19 1.330(14) . ?
C18 H18 0.9500 . ?
C19 C20 1.386(12) . ?
C19 H19 0.9500 . ?
C20 H20 0.9500 . ?
C21 C22 1.527(8) . ?
C21 H21A 0.9900 . ?
C21 H21B 0.9900 . ?
C22 C23 1.511(9) . ?
C22 H22A 0.9900 . ?
C22 H22B 0.9900 . ?
C23 C24 1.529(10) . ?
C23 H23A 0.9900 . ?
C23 H23B 0.9900 . ?
C24 H24A 0.9800 . ?
C24 H24B 0.9800 . ?
C24 H24C 0.9800 . ?
C25 C31 1.512(10) . ?
C25 C30 1.551(9) . ?
C25 C26 1.561(9) . ?
C26 C27 1.555(9) . ?
C26 H26A 0.9900 . ?
C26 H26B 0.9900 . ?
C27 C32 1.510(11) . ?
C27 C28 1.515(11) . ?
C27 H27 1.0000 . ?
C28 C29 1.528(11) . ?
C28 H28A 0.9900 . ?
C28 H28B 0.9900 . ?
C29 C33 1.533(11) . ?
C29 C30 1.544(9) . ?
C29 H29 1.0000 . ?
C30 H30A 0.9900 . ?
C30 H30B 0.9900 . ?
C31 C34 1.540(9) . ?
C31 H31A 0.9900 . ?
C31 H31B 0.9900 . ?
C32 C34 1.551(10) . ?
C32 H32A 0.9900 . ?
C32 H32B 0.9900 . ?
C33 C34 1.500(11) . ?
C33 H33A 0.9900 . ?
C33 H33B 0.9900 . ?
C34 H34 1.0000 . ?
C35 C36 1.525(9) . ?
C35 C40 1.530(9) . ?
C35 C41 1.532(9) . ?
C36 C37 1.548(10) . ?
C36 H36A 0.9900 . ?
C36 H36B 0.9900 . ?
C37 C38 1.493(12) . ?
C37 C42 1.543(11) . ?
C37 H37 1.0000 . ?
C38 C39 1.533(13) . ?
C38 H38A 0.9900 . ?
C38 H38B 0.9900 . ?
C39 C40 1.536(10) . ?
C39 C43 1.544(11) . ?
C39 H39 1.0000 . ?
C40 H40A 0.9900 . ?
C40 H40B 0.9900 . ?
C41 C44 1.524(10) . ?
C41 H41A 0.9900 . ?
C41 H41B 0.9900 . ?
C42 C44 1.548(13) . ?
C42 H42A 0.9900 . ?
C42 H42B 0.9900 . ?
C43 C44 1.503(12) . ?
C43 H43A 0.9900 . ?
C43 H43B 0.9900 . ?
C44 H44 1.0000 . ?
C1X Cl2X 1.660(16) . ?
C1X Cl3X 1.730(11) . ?
C1X Cl1X 1.740(9) . ?
C1X Cl3Y 1.755(12) . ?
C1X Cl2Y 1.789(19) . ?
C1X H1X 0.9726 . ?
C1X H1Y 0.9746 . ?

loop_
_geom_torsion_atom_site_label_1
_geom_torsion_atom_site_label_2
_geom_torsion_atom_site_label_3
_geom_torsion_atom_site_label_4
_geom_torsion
_geom_torsion_site_symmetry_1
_geom_torsion_site_symmetry_2
_geom_torsion_site_symmetry_3
_geom_torsion_site_symmetry_4
_geom_torsion_publ_flag
C7 N1 C1 O1 28.2(12) . . . . ?
C3 N1 C1 O1 -170.3(7) . . . . ?
C7 N1 C1 O2 -154.9(6) . . . . ?
C3 N1 C1 O2 6.6(8) . . . . ?
O1 C1 O2 C2 -173.9(7) . . . . ?
N1 C1 O2 C2 8.9(8) . . . . ?
C1 O2 C2 C3 -20.2(8) . . . . ?
C1 N1 C3 C4 104.6(7) . . . . ?
C7 N1 C3 C4 -91.9(7) . . . . ?
C1 N1 C3 C2 -17.6(7) . . . . ?
C7 N1 C3 C2 145.9(6) . . . . ?
O2 C2 C3 N1 22.1(7) . . . . ?
O2 C2 C3 C4 -97.3(7) . . . . ?
N1 C3 C4 C6 174.2(6) . . . . ?
C2 C3 C4 C6 -73.5(9) . . . . ?
N1 C3 C4 C5 -61.5(8) . . . . ?
C2 C3 C4 C5 50.9(9) . . . . ?
C1 N1 C7 O3 162.8(7) . . . . ?
C3 N1 C7 O3 2.6(9) . . . . ?
C1 N1 C7 C8 -19.6(10) . . . . ?
C3 N1 C7 C8 -179.8(6) . . . . ?
O3 C7 C8 C13 -24.0(11) . . . . ?
N1 C7 C8 C13 158.6(7) . . . . ?
O3 C7 C8 C9 127.7(7) . . . . ?
N1 C7 C8 C9 -49.7(9) . . . . ?
O3 C7 C8 Rh1 -115.1(6) . . . . ?
N1 C7 C8 Rh1 67.5(7) . . . . ?
C13 C8 C9 C10 -69.2(6) . . . . ?
C7 C8 C9 C10 134.1(7) . . . . ?
Rh1 C8 C9 C10 4.8(5) . . . . ?
C13 C8 C9 C14 34.3(7) . . . . ?
C7 C8 C9 C14 -122.3(7) . . . . ?
Rh1 C8 C9 C14 108.3(5) . . . . ?
C8 C9 C10 C11 68.9(6) . . . . ?
C14 C9 C10 C11 -33.8(7) . . . . ?
C8 C9 C10 Rh1 -4.9(6) . . . . ?
C14 C9 C10 Rh1 -107.7(5) . . . . ?
C9 C10 C11 C12 0.8(7) . . . . ?
Rh1 C10 C11 C12 93.4(5) . . . . ?
C9 C10 C11 Rh1 -92.6(5) . . . . ?
C10 C11 C12 C14 33.0(7) . . . . ?
Rh1 C11 C12 C14 103.3(5) . . . . ?
C10 C11 C12 C13 -72.2(6) . . . . ?
Rh1 C11 C12 C13 -1.9(5) . . . . ?
C7 C8 C13 C15 -16.2(12) . . . . ?
C9 C8 C13 C15 -171.1(7) . . . . ?
Rh1 C8 C13 C15 99.0(7) . . . . ?
C7 C8 C13 C12 154.3(7) . . . . ?
C9 C8 C13 C12 -0.6(7) . . . . ?
Rh1 C8 C13 C12 -90.5(4) . . . . ?
C7 C8 C13 Rh1 -115.2(7) . . . . ?
C9 C8 C13 Rh1 89.9(4) . . . . ?
C11 C12 C13 C8 70.8(6) . . . . ?
C14 C12 C13 C8 -34.1(7) . . . . ?
C11 C12 C13 C15 -117.3(6) . . . . ?
C14 C12 C13 C15 137.8(6) . . . . ?
C11 C12 C13 Rh1 1.9(5) . . . . ?
C14 C12 C13 Rh1 -103.0(5) . . . . ?
C11 C12 C14 C9 -50.5(6) . . . . ?
C13 C12 C14 C9 52.8(6) . . . . ?
C10 C9 C14 C12 50.8(6) . . . . ?
C8 C9 C14 C12 -51.9(6) . . . . ?
C8 C13 C15 C16 -18.1(11) . . . . ?
C12 C13 C15 C16 172.7(6) . . . . ?
Rh1 C13 C15 C16 61.5(8) . . . . ?
C8 C13 C15 C20 164.2(7) . . . . ?
C12 C13 C15 C20 -4.9(9) . . . . ?
Rh1 C13 C15 C20 -116.1(6) . . . . ?
C20 C15 C16 C17 1.5(11) . . . . ?
C13 C15 C16 C17 -176.1(7) . . . . ?
C15 C16 C17 C18 -1.9(12) . . . . ?
C16 C17 C18 C19 1.5(13) . . . . ?
C17 C18 C19 C20 -0.7(13) . . . . ?
C18 C19 C20 C15 0.3(13) . . . . ?
C16 C15 C20 C19 -0.7(11) . . . . ?
C13 C15 C20 C19 177.0(7) . . . . ?
C25 P1 C21 C22 179.9(5) . . . . ?
C35 P1 C21 C22 -63.1(6) . . . . ?
Rh1 P1 C21 C22 62.4(6) . . . . ?
P1 C21 C22 C23 -169.3(5) . . . . ?
C21 C22 C23 C24 -178.6(6) . . . . ?
C21 P1 C25 C31 61.0(5) . . . . ?
C35 P1 C25 C31 -49.5(5) . . . . ?
Rh1 P1 C25 C31 -176.6(4) . . . . ?
C21 P1 C25 C30 -59.5(5) . . . . ?
C35 P1 C25 C30 -170.0(4) . . . . ?
Rh1 P1 C25 C30 63.0(5) . . . . ?
C21 P1 C25 C26 -174.8(5) . . . . ?
C35 P1 C25 C26 74.6(5) . . . . ?
Rh1 P1 C25 C26 -52.4(5) . . . . ?
C31 C25 C26 C27 -57.1(8) . . . . ?
C30 C25 C26 C27 61.0(7) . . . . ?
P1 C25 C26 C27 177.0(5) . . . . ?
C25 C26 C27 C32 58.5(8) . . . . ?
C25 C26 C27 C28 -63.2(8) . . . . ?
C32 C27 C28 C29 -58.5(7) . . . . ?
C26 C27 C28 C29 62.1(8) . . . . ?
C27 C28 C29 C33 58.1(8) . . . . ?
C27 C28 C29 C30 -61.7(8) . . . . ?
C28 C29 C30 C25 61.3(8) . . . . ?
C33 C29 C30 C25 -59.9(8) . . . . ?
C31 C25 C30 C29 59.2(7) . . . . ?
C26 C25 C30 C29 -59.8(7) . . . . ?
P1 C25 C30 C29 -177.5(5) . . . . ?
C30 C25 C31 C34 -58.4(7) . . . . ?
C26 C25 C31 C34 58.0(8) . . . . ?
P1 C25 C31 C34 -178.0(5) . . . . ?
C28 C27 C32 C34 59.1(7) . . . . ?
C26 C27 C32 C34 -60.8(8) . . . . ?
C28 C29 C33 C34 -59.6(7) . . . . ?
C30 C29 C33 C34 60.9(7) . . . . ?
C29 C33 C34 C31 -61.4(8) . . . . ?
C29 C33 C34 C32 59.6(7) . . . . ?
C25 C31 C34 C33 60.7(8) . . . . ?
C25 C31 C34 C32 -60.5(7) . . . . ?
C27 C32 C34 C33 -59.5(7) . . . . ?
C27 C32 C34 C31 61.9(7) . . . . ?
C21 P1 C35 C36 89.4(5) . . . . ?
C25 P1 C35 C36 -161.9(4) . . . . ?
Rh1 P1 C35 C36 -37.5(5) . . . . ?
C21 P1 C35 C40 -152.8(5) . . . . ?
C25 P1 C35 C40 -44.1(6) . . . . ?
Rh1 P1 C35 C40 80.3(5) . . . . ?
C21 P1 C35 C41 -30.2(6) . . . . ?
C25 P1 C35 C41 78.5(5) . . . . ?
Rh1 P1 C35 C41 -157.1(4) . . . . ?
C40 C35 C36 C37 59.0(7) . . . . ?
C41 C35 C36 C37 -58.4(7) . . . . ?
P1 C35 C36 C37 178.9(5) . . . . ?
C35 C36 C37 C38 -60.2(8) . . . . ?
C35 C36 C37 C42 59.0(9) . . . . ?
C42 C37 C38 C39 -57.9(8) . . . . ?
C36 C37 C38 C39 60.1(9) . . . . ?
C37 C38 C39 C40 -59.1(9) . . . . ?
C37 C38 C39 C43 58.6(8) . . . . ?
C36 C35 C40 C39 -57.6(8) . . . . ?
C41 C35 C40 C39 61.2(7) . . . . ?
P1 C35 C40 C39 -172.4(5) . . . . ?
C38 C39 C40 C35 57.0(8) . . . . ?
C43 C39 C40 C35 -60.7(9) . . . . ?
C36 C35 C41 C44 59.3(8) . . . . ?
C40 C35 C41 C44 -59.1(8) . . . . ?
P1 C35 C41 C44 175.8(5) . . . . ?
C38 C37 C42 C44 57.6(8) . . . . ?
C36 C37 C42 C44 -60.5(9) . . . . ?
C40 C39 C43 C44 57.8(9) . . . . ?
C38 C39 C43 C44 -60.4(9) . . . . ?
C39 C43 C44 C41 -57.7(10) . . . . ?
C39 C43 C44 C42 61.4(9) . . . . ?
C35 C41 C44 C43 58.9(9) . . . . ?
C35 C41 C44 C42 -60.5(8) . . . . ?
C37 C42 C44 C43 -59.4(8) . . . . ?
C37 C42 C44 C41 61.6(8) . . . . ?
